data_1538372
loop_
_publ_author_name
'Meier, W.M.'
'Groner, M.'

_publ_section_title
;
 Zeolite structure type eab: crystal structure and mechanism for the
 topotactic transformation on the Na, TMA form
;
_journal_name_full 'Journal of Solid State Chemistry'
_journal_page_first 204
_journal_page_last 218
_journal_volume 37
_journal_year 1981
_chemical_formula_sum 'C4.2 Al9.3984 N2.38 Na9.5202 O95.3998 Si26.6016'
_chemical_name_systematic
;
Na9.52 ((C H3)4 N)2.38 (Al9.4 Si26.6 O72) (O H)1.3 (H2 O)25
;
_space_group_IT_number 194
_symmetry_space_group_name_Hall '-P 6c 2c'
_symmetry_space_group_name_H-M 'P 63/m m c'
_cell_angle_alpha 90
_cell_angle_beta 90
_cell_angle_gamma 120
_cell_formula_units_Z 1
_cell_length_a 13.28
_cell_length_b 13.28
_cell_length_c 15.21
_cell_volume 2323.036
_citation_journal_id_ASTM JSSCBI
_cod_data_source_file Meier_JSSCBI_1981_1402.cif
_cod_data_source_block Al9.3984C4.2N2.38Na9.5202O95.3998Si26.6016
_cod_original_formula_sum 'Al9.3984 C4.2 N2.38 Na9.5202 O95.3998 Si26.6016'
_cod_database_code 1538372

loop_
_symmetry_equiv_pos_as_xyz
x,y,z
x-y,x,z+1/2
-y,x-y,z
-x,-y,z+1/2
-x+y,-x,z
y,-x+y,z+1/2
-y,-x,-z+1/2
x-y,-y,-z
x,x-y,-z+1/2
y,x,-z
-x+y,y,-z+1/2
-x,-x+y,-z
-x,-y,-z
-x+y,-x,-z-1/2
y,-x+y,-z
x,y,-z-1/2
x-y,x,-z
-y,x-y,-z-1/2
y,x,z-1/2
-x+y,y,z
-x,-x+y,z-1/2
-y,-x,z
x-y,-y,z-1/2
x,x-y,z

loop_
_atom_site_label
_atom_site_type_symbol
_atom_site_fract_x
_atom_site_fract_y
_atom_site_fract_z
_atom_site_occupancy
_atom_site_U_iso_or_equiv
O4 O-2 0.399 0.081 0.25 1 0.0
Na2 Na+1 0.35 0.175 0.75 0.8067 0.0
Na1 Na+1 0.6667 0.3333 -0.003 0.435 0.0
O9 O-2 0 0 -0.184 0.595 0.0
O2 O-2 0.212 0.106 0.006 1 0.0
O6 O-2 0.6667 0.3333 -0.003 0.435 0.0
O5 O-2 0.536 0.072 0.106 1 0.0
O8 O-2 0.454 0.227 -0.122 0.91 0.0
Si2 Si+4 0.425 0.093 0.146 0.6084 0.0
O7 O-2 0.461 -0.078 0.25 0.5 0.0
O11 O-2 0.708 0.354 0.073 0.245 0.0
C1 C+4 0.068 0.136 0.75 0.7 0.0
O3 O-2 0.478 0.239 0.117 1 0.0
Na3 Na+1 0.708 0.354 -0.073 0.245 0.0
Al2 Al+3 0.425 0.093 0.146 0.3916 0.0
O1 O-2 0.309 -0.003 0.088 1 0.0
N1 N-3 0 0 -0.184 0.595 0.0
O10 O-2 0.35 0.175 0.75 0.4033 0.0
Si1 Si+4 0.233 0 0 1 0.0
